data_7030732
loop_
_publ_author_name
'Welch, Gregory C.'
'Prieto, Roberto'
'Dureen, Meghan A.'
'Lough, Alan J.'
'Labeodan, Oijsamola A.'
'H\"oltrichter-R\"ossmann, Thorsten'
'Stephan, Douglas W.'

_publ_section_title
;
 Reactions of phosphines with electron deficient boranes
;
_journal_coden_ASTM DTARAF
_journal_issue 9
_journal_name_full 'Dalton Transactions'
_journal_page_first 1559
_journal_page_last 1570
_journal_paper_doi 10.1039/b814486a
_journal_year 2009
_chemical_formula_sum 'C36 H12 B F18 P'
_chemical_formula_weight 828.24
_space_group_IT_number 2
_symmetry_cell_setting triclinic
_symmetry_space_group_name_Hall '-P 1'
_symmetry_space_group_name_H-M 'P -1'
_atom_sites_solution_hydrogens geom
_atom_sites_solution_primary direct
_atom_sites_solution_secondary difmap
_audit_creation_method SHELXL-97
_cell_angle_alpha 66.727(2)
_cell_angle_beta 63.9130(10)
_cell_angle_gamma 72.990(2)
_cell_formula_units_Z 2
_cell_length_a 12.9545(15)
_cell_length_b 13.2370(16)
_cell_length_c 13.5614(16)
_cell_measurement_reflns_used 5602
_cell_measurement_temperature 296(2)
_cell_measurement_theta_max 25.23
_cell_measurement_theta_min 2.62
_cell_volume 1898.7(4)
_computing_cell_refinement 'Bruker SMART'
_computing_data_collection 'Bruker SMART'
_computing_data_reduction 'Bruker SAINT'
_computing_molecular_graphics 'Bruker SHELXTL'
_computing_publication_material 'Bruker SHELXTL'
_computing_structure_refinement 'SHELXL-97 (Sheldrick, 1997)'
_computing_structure_solution 'Bruker SHELXTL'
_diffrn_ambient_temperature 296(2)
_diffrn_measured_fraction_theta_full 0.997
_diffrn_measured_fraction_theta_max 0.997
_diffrn_measurement_device_type 'CCD area detector'
_diffrn_measurement_method 'phi and omega scans'
_diffrn_radiation_monochromator graphite
_diffrn_radiation_source 'fine-focus sealed tube'
_diffrn_radiation_type MoK\a
_diffrn_radiation_wavelength 0.71073
_diffrn_reflns_av_R_equivalents 0.0210
_diffrn_reflns_av_sigmaI/netI 0.0267
_diffrn_reflns_limit_h_max 15
_diffrn_reflns_limit_h_min -15
_diffrn_reflns_limit_k_max 15
_diffrn_reflns_limit_k_min -15
_diffrn_reflns_limit_l_max 16
_diffrn_reflns_limit_l_min -16
_diffrn_reflns_number 18290
_diffrn_reflns_theta_full 25.00
_diffrn_reflns_theta_max 25.00
_diffrn_reflns_theta_min 1.69
_exptl_absorpt_coefficient_mu 0.186
_exptl_absorpt_correction_T_max 0.946
_exptl_absorpt_correction_T_min 0.875
_exptl_absorpt_correction_type multi-scan
_exptl_crystal_colour colorless
_exptl_crystal_density_diffrn 1.449
_exptl_crystal_density_method 'not measured'
_exptl_crystal_description block
_exptl_crystal_F_000 820
_exptl_crystal_size_max 0.8
_exptl_crystal_size_mid 0.6
_exptl_crystal_size_min 0.3
_platon_squeeze_details
;
;
_refine_diff_density_max 0.247
_refine_diff_density_min -0.158
_refine_diff_density_rms 0.042
_refine_ls_extinction_method none
_refine_ls_goodness_of_fit_ref 1.019
_refine_ls_hydrogen_treatment constr
_refine_ls_matrix_type full
_refine_ls_number_parameters 505
_refine_ls_number_reflns 6669
_refine_ls_number_restraints 0
_refine_ls_restrained_S_all 1.019
_refine_ls_R_factor_all 0.0632
_refine_ls_R_factor_gt 0.0445
_refine_ls_shift/su_max 0.001
_refine_ls_shift/su_mean 0.000
_refine_ls_structure_factor_coef Fsqd
_refine_ls_weighting_details 'calc w=1/[\s^2^(Fo^2^)+(0.0809P)^2^+0.0000P] where P=(Fo^2^+2Fc^2^)/3'
_refine_ls_weighting_scheme calc
_refine_ls_wR_factor_gt 0.1216
_refine_ls_wR_factor_ref 0.1303
_reflns_number_gt 4590
_reflns_number_total 6669
_reflns_threshold_expression >2sigma(I)
_cod_duplicate_entry 7000574
_cod_data_source_file b814486a.txt
_cod_data_source_block (F-Ph3)PC6F4B(C6F5)2
_cod_original_sg_symbol_H-M P-1
_cod_database_code 7030732

loop_
_symmetry_equiv_pos_as_xyz
'x, y, z'
'-x, -y, -z'

loop_
_atom_site_label
_atom_site_type_symbol
_atom_site_fract_x
_atom_site_fract_y
_atom_site_fract_z
_atom_site_U_iso_or_equiv
_atom_site_adp_type
_atom_site_occupancy
_atom_site_symmetry_multiplicity
_atom_site_calc_flag
_atom_site_refinement_flags
P1 P 0.80383(5) 0.72125(4) 0.39482(5) 0.04945(17) Uani 1 1 d .
B1 B 0.5109(2) 0.3367(2) 0.7660(2) 0.0550(6) Uani 1 1 d .
F1 F 0.41302(11) 0.35821(11) 0.73482(11) 0.0683(4) Uani 1 1 d .
F2 F 0.27602(13) 0.31019(16) 0.95121(13) 0.0964(5) Uani 1 1 d .
F3 F 0.20978(16) 0.3236(2) 1.16040(15) 0.1323(8) Uani 1 1 d .
F4 F 0.3602(2) 0.35615(18) 1.22979(15) 0.1290(7) Uani 1 1 d .
F5 F 0.5825(2) 0.37423(16) 1.08328(16) 0.1171(7) Uani 1 1 d .
F6 F 0.65243(14) 0.36237(16) 0.87165(14) 0.0992(5) Uani 1 1 d .
F7 F 0.59446(17) 0.28755(16) 0.55532(14) 0.1028(5) Uani 1 1 d .
F8 F 0.68697(18) 0.0917(2) 0.5171(2) 0.1362(8) Uani 1 1 d .
F9 F 0.7351(2) -0.08793(18) 0.6854(3) 0.1577(10) Uani 1 1 d .
F10 F 0.6808(2) -0.06931(15) 0.8960(2) 0.1398(8) Uani 1 1 d .
F11 F 0.58189(16) 0.12134(12) 0.93831(14) 0.0968(5) Uani 1 1 d .
F12 F 0.77421(11) 0.32275(10) 0.64772(13) 0.0745(4) Uani 1 1 d .
F13 F 0.88913(10) 0.48728(10) 0.49879(13) 0.0723(4) Uani 1 1 d .
F14 F 0.53944(10) 0.73706(10) 0.54797(11) 0.0673(4) Uani 1 1 d .
F15 F 0.42320(10) 0.57238(11) 0.69610(12) 0.0712(4) Uani 1 1 d .
F16 F 1.08518(18) 0.8669(2) 0.53928(19) 0.1335(8) Uani 1 1 d .
F17 F 0.52149(18) 1.12502(14) 0.2098(2) 0.1295(8) Uani 1 1 d .
F18 F 1.10656(17) 0.51872(18) 0.02992(17) 0.1213(7) Uani 1 1 d .
C1 C 0.46780(19) 0.34046(16) 0.89751(19) 0.0538(5) Uani 1 1 d .
C2 C 0.3561(2) 0.3299(2) 0.9768(2) 0.0652(6) Uani 1 1 d .
C3 C 0.3190(3) 0.3355(2) 1.0876(2) 0.0830(8) Uani 1 1 d .
C4 C 0.3947(3) 0.3515(2) 1.1219(2) 0.0836(8) Uani 1 1 d .
C5 C 0.5066(3) 0.3608(2) 1.0484(2) 0.0771(8) Uani 1 1 d .
C6 C 0.5392(2) 0.35589(19) 0.9397(2) 0.0644(6) Uani 1 1 d .
C7 C 0.5803(2) 0.21462(19) 0.7495(2) 0.0600(6) Uani 1 1 d .
C8 C 0.6116(2) 0.1999(2) 0.6435(3) 0.0763(7) Uani 1 1 d .
C9 C 0.6614(3) 0.1009(3) 0.6212(3) 0.0942(10) Uani 1 1 d .
C10 C 0.6857(3) 0.0104(3) 0.7046(4) 0.1037(11) Uani 1 1 d .
C11 C 0.6592(3) 0.0193(2) 0.8107(4) 0.0968(10) Uani 1 1 d .
C12 C 0.6065(2) 0.1206(2) 0.8309(2) 0.0719(7) Uani 1 1 d .
C13 C 0.59056(18) 0.43686(17) 0.67543(18) 0.0513(5) Uani 1 1 d .
C14 C 0.71081(18) 0.42380(17) 0.62265(19) 0.0539(5) Uani 1 1 d .
C15 C 0.77219(17) 0.50899(17) 0.54389(19) 0.0535(5) Uani 1 1 d .
C16 C 0.71843(17) 0.61805(16) 0.51071(17) 0.0486(5) Uani 1 1 d .
C17 C 0.59834(17) 0.63388(16) 0.56727(18) 0.0499(5) Uani 1 1 d .
C18 C 0.53881(17) 0.54707(18) 0.64476(17) 0.0514(5) Uani 1 1 d .
C19 C 0.88715(18) 0.76420(18) 0.44292(19) 0.0553(5) Uani 1 1 d .
C20 C 0.8998(2) 0.7068(2) 0.5478(2) 0.0641(6) Uani 1 1 d .
H20A H 0.8631 0.6446 0.5966 0.077 Uiso 1 1 calc R
C21 C 0.9668(2) 0.7420(3) 0.5797(2) 0.0801(8) Uani 1 1 d .
H21A H 0.9755 0.7042 0.6504 0.096 Uiso 1 1 calc R
C22 C 1.0200(2) 0.8319(3) 0.5075(3) 0.0824(8) Uani 1 1 d .
C23 C 1.0100(3) 0.8909(3) 0.4035(3) 0.0892(9) Uani 1 1 d .
H23A H 1.0480 0.9525 0.3556 0.107 Uiso 1 1 calc R
C24 C 0.9424(2) 0.8574(2) 0.3710(2) 0.0751(7) Uani 1 1 d .
H24A H 0.9335 0.8971 0.3007 0.090 Uiso 1 1 calc R
C25 C 0.71572(18) 0.84334(17) 0.33799(19) 0.0543(5) Uani 1 1 d .
C26 C 0.6699(2) 0.92553(19) 0.3916(2) 0.0721(7) Uani 1 1 d .
H26A H 0.6841 0.9163 0.4564 0.087 Uiso 1 1 calc R
C27 C 0.6034(3) 1.0205(2) 0.3486(3) 0.0849(8) Uani 1 1 d .
H27A H 0.5711 1.0758 0.3841 0.102 Uiso 1 1 calc R
C28 C 0.5861(2) 1.0315(2) 0.2518(3) 0.0868(9) Uani 1 1 d .
C29 C 0.6290(2) 0.9527(2) 0.1977(3) 0.0808(8) Uani 1 1 d .
H29A H 0.6144 0.9630 0.1329 0.097 Uiso 1 1 calc R
C30 C 0.6947(2) 0.8573(2) 0.2412(2) 0.0666(6) Uani 1 1 d .
H30A H 0.7251 0.8021 0.2057 0.080 Uiso 1 1 calc R
C31 C 0.89761(18) 0.65801(18) 0.28487(18) 0.0530(5) Uani 1 1 d .
C32 C 0.8501(2) 0.6046(2) 0.2480(2) 0.0667(6) Uani 1 1 d .
H32A H 0.7708 0.6008 0.2812 0.080 Uiso 1 1 calc R
C33 C 0.9213(3) 0.5575(2) 0.1618(3) 0.0822(8) Uani 1 1 d .
H33A H 0.8908 0.5217 0.1360 0.099 Uiso 1 1 calc R
C34 C 1.0367(3) 0.5641(2) 0.1152(2) 0.0808(8) Uani 1 1 d .
C35 C 1.0868(2) 0.6122(3) 0.1514(2) 0.0832(8) Uani 1 1 d .
H35A H 1.1666 0.6127 0.1192 0.100 Uiso 1 1 calc R
C36 C 1.0164(2) 0.6605(2) 0.2371(2) 0.0694(6) Uani 1 1 d .
H36A H 1.0485 0.6948 0.2629 0.083 Uiso 1 1 calc R

loop_
_atom_site_aniso_label
_atom_site_aniso_U_11
_atom_site_aniso_U_22
_atom_site_aniso_U_33
_atom_site_aniso_U_23
_atom_site_aniso_U_13
_atom_site_aniso_U_12
P1 0.0484(3) 0.0473(3) 0.0522(3) -0.0182(2) -0.0168(2) -0.0054(2)
B1 0.0543(14) 0.0557(14) 0.0601(15) -0.0132(12) -0.0273(12) -0.0116(11)
F1 0.0597(8) 0.0833(9) 0.0705(8) -0.0177(7) -0.0321(7) -0.0181(7)
F2 0.0633(9) 0.1413(15) 0.0770(10) -0.0205(10) -0.0211(8) -0.0308(9)
F3 0.0849(12) 0.186(2) 0.0693(11) -0.0267(12) -0.0041(9) 0.0023(12)
F4 0.181(2) 0.1329(16) 0.0729(11) -0.0491(11) -0.0504(12) 0.0071(14)
F5 0.1732(19) 0.1183(14) 0.1068(13) -0.0209(11) -0.0892(14) -0.0455(13)
F6 0.0850(11) 0.1451(15) 0.0831(10) -0.0155(10) -0.0421(9) -0.0482(10)
F7 0.1327(15) 0.1221(14) 0.0760(10) -0.0389(11) -0.0419(10) -0.0322(11)
F8 0.1192(15) 0.187(2) 0.1469(17) -0.1241(17) -0.0140(13) -0.0385(14)
F9 0.1264(17) 0.1029(15) 0.234(3) -0.1127(18) -0.0164(17) 0.0017(12)
F10 0.1433(18) 0.0637(11) 0.178(2) -0.0240(12) -0.0604(16) 0.0147(11)
F11 0.1259(14) 0.0648(9) 0.0848(11) -0.0113(8) -0.0483(10) 0.0055(9)
F12 0.0575(8) 0.0454(7) 0.1016(10) -0.0091(7) -0.0296(7) -0.0002(6)
F13 0.0425(7) 0.0561(7) 0.0958(10) -0.0146(7) -0.0189(7) 0.0005(6)
F14 0.0554(7) 0.0480(7) 0.0804(9) -0.0174(6) -0.0199(7) 0.0056(6)
F15 0.0444(7) 0.0688(8) 0.0803(9) -0.0202(7) -0.0124(6) -0.0014(6)
F16 0.1126(14) 0.201(2) 0.1466(17) -0.0955(17) -0.0401(13) -0.0598(14)
F17 0.1298(16) 0.0629(10) 0.180(2) -0.0009(11) -0.0916(15) 0.0118(10)
F18 0.1076(13) 0.1669(19) 0.1096(13) -0.1008(14) -0.0417(11) 0.0367(12)
C1 0.0608(14) 0.0410(11) 0.0593(13) -0.0125(9) -0.0263(11) -0.0047(9)
C2 0.0607(15) 0.0657(15) 0.0628(15) -0.0144(11) -0.0264(12) -0.0023(11)
C3 0.0780(19) 0.0874(19) 0.0588(16) -0.0196(14) -0.0192(15) 0.0086(15)
C4 0.120(3) 0.0679(17) 0.0594(16) -0.0244(13) -0.0400(18) 0.0092(16)
C5 0.122(2) 0.0580(15) 0.0743(18) -0.0153(13) -0.0586(19) -0.0158(15)
C6 0.0727(16) 0.0588(14) 0.0675(15) -0.0121(11) -0.0328(13) -0.0166(12)
C7 0.0616(14) 0.0567(13) 0.0681(14) -0.0223(11) -0.0228(12) -0.0154(11)
C8 0.0742(17) 0.0841(19) 0.0831(19) -0.0383(16) -0.0203(14) -0.0254(14)
C9 0.082(2) 0.109(3) 0.110(2) -0.070(2) -0.0098(18) -0.0298(19)
C10 0.076(2) 0.090(2) 0.148(3) -0.075(3) -0.008(2) -0.0144(18)
C11 0.082(2) 0.0569(17) 0.134(3) -0.0280(19) -0.032(2) -0.0008(14)
C12 0.0694(16) 0.0631(16) 0.0819(18) -0.0251(13) -0.0233(14) -0.0116(12)
C13 0.0514(12) 0.0531(12) 0.0529(12) -0.0167(10) -0.0234(10) -0.0057(10)
C14 0.0509(12) 0.0433(12) 0.0661(13) -0.0136(10) -0.0268(11) -0.0010(10)
C15 0.0415(12) 0.0509(12) 0.0657(13) -0.0182(11) -0.0210(10) -0.0010(9)
C16 0.0480(12) 0.0471(11) 0.0513(11) -0.0158(9) -0.0202(10) -0.0041(9)
C17 0.0483(12) 0.0470(12) 0.0538(12) -0.0188(10) -0.0205(10) 0.0009(9)
C18 0.0411(11) 0.0585(13) 0.0511(12) -0.0172(10) -0.0164(10) -0.0031(10)
C19 0.0529(12) 0.0590(13) 0.0564(13) -0.0263(11) -0.0140(10) -0.0096(10)
C20 0.0602(14) 0.0761(15) 0.0602(14) -0.0305(12) -0.0170(12) -0.0110(12)
C21 0.0690(16) 0.118(2) 0.0677(16) -0.0445(17) -0.0242(14) -0.0131(16)
C22 0.0659(16) 0.113(2) 0.091(2) -0.0582(19) -0.0169(15) -0.0264(16)
C23 0.088(2) 0.089(2) 0.102(2) -0.0414(18) -0.0203(18) -0.0369(16)
C24 0.0883(18) 0.0697(16) 0.0745(16) -0.0199(13) -0.0280(14) -0.0281(14)
C25 0.0525(12) 0.0474(12) 0.0553(12) -0.0115(10) -0.0159(10) -0.0092(9)
C26 0.0832(17) 0.0500(13) 0.0686(15) -0.0179(11) -0.0212(13) -0.0011(12)
C27 0.0859(19) 0.0542(15) 0.095(2) -0.0215(14) -0.0264(17) 0.0031(13)
C28 0.0753(18) 0.0514(16) 0.112(2) 0.0026(16) -0.0429(17) -0.0061(13)
C29 0.0865(19) 0.0655(16) 0.0898(19) -0.0009(14) -0.0514(16) -0.0128(14)
C30 0.0696(15) 0.0583(14) 0.0708(15) -0.0116(12) -0.0307(13) -0.0122(12)
C31 0.0513(12) 0.0558(12) 0.0546(12) -0.0221(10) -0.0199(10) -0.0038(10)
C32 0.0588(14) 0.0760(16) 0.0812(16) -0.0424(14) -0.0314(13) 0.0028(12)
C33 0.091(2) 0.0910(19) 0.0950(19) -0.0559(16) -0.0532(17) 0.0132(15)
C34 0.0774(19) 0.100(2) 0.0748(17) -0.0551(16) -0.0334(15) 0.0212(15)
C35 0.0538(15) 0.121(2) 0.0767(17) -0.0516(17) -0.0147(13) 0.0001(15)
C36 0.0567(14) 0.0893(17) 0.0711(15) -0.0382(14) -0.0216(12) -0.0073(12)

loop_
_atom_type_symbol
_atom_type_description
_atom_type_scat_dispersion_real
_atom_type_scat_dispersion_imag
_atom_type_scat_source
C C 0.0033 0.0016 'International Tables Vol C Tables 4.2.6.8 and 6.1.1.4'
H H 0.0000 0.0000 'International Tables Vol C Tables 4.2.6.8 and 6.1.1.4'
B B 0.0013 0.0007 'International Tables Vol C Tables 4.2.6.8 and 6.1.1.4'
F F 0.0171 0.0103 'International Tables Vol C Tables 4.2.6.8 and 6.1.1.4'
P P 0.1023 0.0942 'International Tables Vol C Tables 4.2.6.8 and 6.1.1.4'

loop_
_geom_angle_atom_site_label_1
_geom_angle_atom_site_label_2
_geom_angle_atom_site_label_3
_geom_angle
C19 P1 C31 110.34(10)
C19 P1 C16 110.69(10)
C31 P1 C16 106.45(10)
C19 P1 C25 107.17(10)
C31 P1 C25 109.99(10)
C16 P1 C25 112.23(10)
F1 B1 C1 109.95(19)
F1 B1 C7 105.52(18)
C1 B1 C7 113.73(18)
F1 B1 C13 106.89(17)
C1 B1 C13 109.01(17)
C7 B1 C13 111.48(19)
C6 C1 C2 113.2(2)
C6 C1 B1 123.3(2)
C2 C1 B1 123.5(2)
F2 C2 C1 121.0(2)
F2 C2 C3 115.5(2)
C1 C2 C3 123.5(2)
F3 C3 C4 120.1(3)
F3 C3 C2 120.4(3)
C4 C3 C2 119.5(3)
F4 C4 C3 120.2(3)
F4 C4 C5 119.9(3)
C3 C4 C5 119.9(2)
F5 C5 C4 119.9(3)
F5 C5 C6 121.4(3)
C4 C5 C6 118.7(3)
F6 C6 C5 115.9(2)
F6 C6 C1 118.8(2)
C5 C6 C1 125.2(3)
C12 C7 C8 113.8(2)
C12 C7 B1 127.9(2)
C8 C7 B1 118.2(2)
F7 C8 C9 116.7(3)
F7 C8 C7 119.2(2)
C9 C8 C7 124.1(3)
F8 C9 C10 119.2(3)
F8 C9 C8 121.1(4)
C10 C9 C8 119.8(3)
F9 C10 C9 121.3(4)
F9 C10 C11 119.4(4)
C9 C10 C11 119.4(3)
F10 C11 C10 120.9(3)
F10 C11 C12 119.8(3)
C10 C11 C12 119.2(3)
F11 C12 C7 121.0(2)
F11 C12 C11 115.3(3)
C7 C12 C11 123.7(3)
C14 C13 C18 113.05(19)
C14 C13 B1 126.11(19)
C18 C13 B1 120.84(18)
F12 C14 C15 116.00(18)
F12 C14 C13 120.29(18)
C15 C14 C13 123.71(19)
F13 C15 C14 118.84(18)
F13 C15 C16 118.79(18)
C14 C15 C16 122.35(19)
C17 C16 C15 114.78(18)
C17 C16 P1 125.81(15)
C15 C16 P1 119.20(15)
F14 C17 C18 118.86(17)
F14 C17 C16 119.44(18)
C18 C17 C16 121.68(18)
F15 C18 C17 116.58(18)
F15 C18 C13 119.10(18)
C17 C18 C13 124.29(18)
C20 C19 C24 119.4(2)
C20 C19 P1 122.01(17)
C24 C19 P1 118.60(18)
C21 C20 C19 119.7(2)
C21 C20 H20A 120.1
C19 C20 H20A 120.1
C22 C21 C20 119.3(3)
C22 C21 H21A 120.3
C20 C21 H21A 120.3
C21 C22 F16 119.2(3)
C21 C22 C23 123.0(2)
F16 C22 C23 117.8(3)
C22 C23 C24 118.4(3)
C22 C23 H23A 120.8
C24 C23 H23A 120.8
C23 C24 C19 120.3(3)
C23 C24 H24A 119.9
C19 C24 H24A 119.9
C30 C25 C26 120.1(2)
C30 C25 P1 121.15(17)
C26 C25 P1 118.78(18)
C27 C26 C25 119.8(3)
C27 C26 H26A 120.1
C25 C26 H26A 120.1
C28 C27 C26 118.2(3)
C28 C27 H27A 120.9
C26 C27 H27A 120.9
F17 C28 C29 118.6(3)
F17 C28 C27 117.9(3)
C29 C28 C27 123.5(2)
C28 C29 C30 118.4(3)
C28 C29 H29A 120.8
C30 C29 H29A 120.8
C29 C30 C25 120.1(2)
C29 C30 H30A 120.0
C25 C30 H30A 120.0
C36 C31 C32 119.9(2)
C36 C31 P1 121.11(17)
C32 C31 P1 119.04(17)
C33 C32 C31 119.5(2)
C33 C32 H32A 120.3
C31 C32 H32A 120.3
C34 C33 C32 119.0(2)
C34 C33 H33A 120.5
C32 C33 H33A 120.5
F18 C34 C35 117.6(3)
F18 C34 C33 119.1(3)
C35 C34 C33 123.3(2)
C34 C35 C36 118.4(2)
C34 C35 H35A 120.8
C36 C35 H35A 120.8
C35 C36 C31 120.0(2)
C35 C36 H36A 120.0
C31 C36 H36A 120.0

loop_
_geom_bond_atom_site_label_1
_geom_bond_atom_site_label_2
_geom_bond_distance
P1 C19 1.785(2)
P1 C31 1.788(2)
P1 C16 1.794(2)
P1 C25 1.794(2)
B1 F1 1.425(3)
B1 C1 1.635(3)
B1 C7 1.651(3)
B1 C13 1.653(3)
F2 C2 1.347(3)
F3 C3 1.334(3)
F4 C4 1.350(3)
F5 C5 1.342(3)
F6 C6 1.353(3)
F7 C8 1.346(3)
F8 C9 1.348(4)
F9 C10 1.344(3)
F10 C11 1.346(4)
F11 C12 1.351(3)
F12 C14 1.350(2)
F13 C15 1.349(2)
F14 C17 1.341(2)
F15 C18 1.347(2)
F16 C22 1.350(3)
F17 C28 1.346(3)
F18 C34 1.351(3)
C1 C6 1.376(3)
C1 C2 1.378(3)
C2 C3 1.387(4)
C3 C4 1.351(4)
C4 C5 1.359(4)
C5 C6 1.366(4)
C7 C12 1.371(3)
C7 C8 1.391(4)
C8 C9 1.368(4)
C9 C10 1.355(5)
C10 C11 1.370(5)
C11 C12 1.389(4)
C13 C14 1.389(3)
C13 C18 1.394(3)
C14 C15 1.368(3)
C15 C16 1.395(3)
C16 C17 1.393(3)
C17 C18 1.368(3)
C19 C20 1.380(3)
C19 C24 1.392(3)
C20 C21 1.373(3)
C20 H20A 0.9300
C21 C22 1.347(4)
C21 H21A 0.9300
C22 C23 1.359(4)
C23 C24 1.369(4)
C23 H23A 0.9300
C24 H24A 0.9300
C25 C30 1.387(3)
C25 C26 1.390(3)
C26 C27 1.376(4)
C26 H26A 0.9300
C27 C28 1.372(4)
C27 H27A 0.9300
C28 C29 1.357(4)
C29 C30 1.375(3)
C29 H29A 0.9300
C30 H30A 0.9300
C31 C36 1.387(3)
C31 C32 1.391(3)
C32 C33 1.377(3)
C32 H32A 0.9300
C33 C34 1.358(4)
C33 H33A 0.9300
C34 C35 1.356(4)
C35 C36 1.381(3)
C35 H35A 0.9300
C36 H36A 0.9300

loop_
_geom_torsion_atom_site_label_1
_geom_torsion_atom_site_label_2
_geom_torsion_atom_site_label_3
_geom_torsion_atom_site_label_4
_geom_torsion
F1 B1 C1 C6 -160.02(19)
C7 B1 C1 C6 81.9(3)
C13 B1 C1 C6 -43.2(3)
F1 B1 C1 C2 19.1(3)
C7 B1 C1 C2 -98.9(2)
C13 B1 C1 C2 136.0(2)
C6 C1 C2 F2 -177.5(2)
B1 C1 C2 F2 3.3(3)
C6 C1 C2 C3 0.6(3)
B1 C1 C2 C3 -178.6(2)
F2 C2 C3 F3 -1.2(4)
C1 C2 C3 F3 -179.4(2)
F2 C2 C3 C4 177.9(2)
C1 C2 C3 C4 -0.3(4)
F3 C3 C4 F4 -0.4(4)
C2 C3 C4 F4 -179.5(2)
F3 C3 C4 C5 178.3(3)
C2 C3 C4 C5 -0.7(4)
F4 C4 C5 F5 0.2(4)
C3 C4 C5 F5 -178.5(2)
F4 C4 C5 C6 -179.9(2)
C3 C4 C5 C6 1.3(4)
F5 C5 C6 F6 1.7(4)
C4 C5 C6 F6 -178.1(2)
F5 C5 C6 C1 178.9(2)
C4 C5 C6 C1 -1.0(4)
C2 C1 C6 F6 177.1(2)
B1 C1 C6 F6 -3.7(3)
C2 C1 C6 C5 0.0(3)
B1 C1 C6 C5 179.3(2)
F1 B1 C7 C12 -122.0(2)
C1 B1 C7 C12 -1.4(3)
C13 B1 C7 C12 122.4(2)
F1 B1 C7 C8 53.9(3)
C1 B1 C7 C8 174.5(2)
C13 B1 C7 C8 -61.7(3)
C12 C7 C8 F7 -177.4(2)
B1 C7 C8 F7 6.2(3)
C12 C7 C8 C9 1.6(4)
B1 C7 C8 C9 -174.9(2)
F7 C8 C9 F8 -2.8(4)
C7 C8 C9 F8 178.3(2)
F7 C8 C9 C10 177.2(3)
C7 C8 C9 C10 -1.8(4)
F8 C9 C10 F9 0.3(5)
C8 C9 C10 F9 -179.7(3)
F8 C9 C10 C11 -179.6(3)
C8 C9 C10 C11 0.5(5)
F9 C10 C11 F10 -0.7(5)
C9 C10 C11 F10 179.1(3)
F9 C10 C11 C12 -179.0(3)
C9 C10 C11 C12 0.9(5)
C8 C7 C12 F11 179.8(2)
B1 C7 C12 F11 -4.2(4)
C8 C7 C12 C11 -0.2(4)
B1 C7 C12 C11 175.9(2)
F10 C11 C12 F11 0.8(4)
C10 C11 C12 F11 179.1(3)
F10 C11 C12 C7 -179.3(3)
C10 C11 C12 C7 -1.0(4)
F1 B1 C13 C14 -137.7(2)
C1 B1 C13 C14 103.5(2)
C7 B1 C13 C14 -22.8(3)
F1 B1 C13 C18 42.4(3)
C1 B1 C13 C18 -76.4(2)
C7 B1 C13 C18 157.19(19)
C18 C13 C14 F12 176.82(19)
B1 C13 C14 F12 -3.2(3)
C18 C13 C14 C15 -3.3(3)
B1 C13 C14 C15 176.7(2)
F12 C14 C15 F13 -0.9(3)
C13 C14 C15 F13 179.3(2)
F12 C14 C15 C16 -179.20(19)
C13 C14 C15 C16 0.9(3)
F13 C15 C16 C17 -175.93(19)
C14 C15 C16 C17 2.4(3)
F13 C15 C16 P1 8.9(3)
C14 C15 C16 P1 -172.78(17)
C19 P1 C16 C17 108.37(19)
C31 P1 C16 C17 -131.69(18)
C25 P1 C16 C17 -11.3(2)
C19 P1 C16 C15 -77.04(19)
C31 P1 C16 C15 42.89(19)
C25 P1 C16 C15 163.27(16)
C15 C16 C17 F14 175.02(18)
P1 C16 C17 F14 -10.2(3)
C15 C16 C17 C18 -3.1(3)
P1 C16 C17 C18 171.65(16)
F14 C17 C18 F15 0.5(3)
C16 C17 C18 F15 178.63(19)
F14 C17 C18 C13 -177.49(19)
C16 C17 C18 C13 0.7(3)
C14 C13 C18 F15 -175.36(18)
B1 C13 C18 F15 4.6(3)
C14 C13 C18 C17 2.5(3)
B1 C13 C18 C17 -177.47(19)
C31 P1 C19 C20 -105.1(2)
C16 P1 C19 C20 12.5(2)
C25 P1 C19 C20 135.15(19)
C31 P1 C19 C24 73.8(2)
C16 P1 C19 C24 -168.67(18)
C25 P1 C19 C24 -46.0(2)
C24 C19 C20 C21 -0.2(3)
P1 C19 C20 C21 178.64(19)
C19 C20 C21 C22 -0.4(4)
C20 C21 C22 F16 179.5(2)
C20 C21 C22 C23 0.5(4)
C21 C22 C23 C24 0.2(5)
F16 C22 C23 C24 -178.9(3)
C22 C23 C24 C19 -0.9(4)
C20 C19 C24 C23 0.9(4)
P1 C19 C24 C23 -178.0(2)
C19 P1 C25 C30 142.32(19)
C31 P1 C25 C30 22.3(2)
C16 P1 C25 C30 -96.0(2)
C19 P1 C25 C26 -36.6(2)
C31 P1 C25 C26 -156.57(18)
C16 P1 C25 C26 85.1(2)
C30 C25 C26 C27 0.2(4)
P1 C25 C26 C27 179.1(2)
C25 C26 C27 C28 -1.0(4)
C26 C27 C28 F17 -179.6(2)
C26 C27 C28 C29 1.4(5)
F17 C28 C29 C30 -179.9(2)
C27 C28 C29 C30 -0.9(4)
C28 C29 C30 C25 0.0(4)
C26 C25 C30 C29 0.3(3)
P1 C25 C30 C29 -178.56(18)
C19 P1 C31 C36 -8.6(2)
C16 P1 C31 C36 -128.7(2)
C25 P1 C31 C36 109.5(2)
C19 P1 C31 C32 170.78(18)
C16 P1 C31 C32 50.6(2)
C25 P1 C31 C32 -71.2(2)
C36 C31 C32 C33 -1.9(4)
P1 C31 C32 C33 178.8(2)
C31 C32 C33 C34 0.2(4)
C32 C33 C34 F18 -179.4(3)
C32 C33 C34 C35 2.0(5)
F18 C34 C35 C36 179.0(3)
C33 C34 C35 C36 -2.4(5)
C34 C35 C36 C31 0.7(4)
C32 C31 C36 C35 1.4(4)
P1 C31 C36 C35 -179.3(2)

loop_
_platon_squeeze_void_nr
_platon_squeeze_void_average_x
_platon_squeeze_void_average_y
_platon_squeeze_void_average_z
_platon_squeeze_void_volume
_platon_squeeze_void_count_electrons
1 -0.071 0.000 0.500 365.0 76.5
